data_8106054
loop_
_publ_author_name
'Matselko, Oksana'
'Burkhardt, Ulrich'
'Gladyshevskii, Roman'
'Grin, Yuri'

_publ_section_title
;
 Crystal structure of Ga0.62(3)Sb0.38(3)Pd3
;
_journal_issue 1
_journal_name_full 'Zeitschrift f\"ur Kristallographie - New Crystal Structures'
_journal_page_first 87
_journal_page_last 88
_journal_paper_doi 10.1515/ncrs-2017-0179
_journal_volume 233
_journal_year 2018
_chemical_formula_moiety 'Ga2.48 Pd12 Sb1.52'
_chemical_formula_sum 'Ga2.48 Pd12 Sb1.52'
_chemical_formula_weight 1634.78
_chemical_name_systematic
;
gallium antimony palladide (0.62(3) / 0.38(3) / 3)
;
_space_group_crystal_system tetragonal
_space_group_IT_number 127
_space_group_name_Hall '-P 4 2ab'
_space_group_name_H-M_alt 'P 4/m b m'
_cell_angle_alpha 90
_cell_angle_beta 90
_cell_angle_gamma 90
_cell_formula_units_Z 1
_cell_length_a 5.5036(2)
_cell_length_b 5.5036(2)
_cell_length_c 7.9990(3)
_cell_measurement_temperature 295
_cell_measurement_theta_max 50.15
_cell_measurement_theta_min 10.5
_cell_volume 242.287(15)
_computing_molecular_graphics 'Diamond 3.2k [7]'
_computing_publication_material 'WinCSD [6]'
_computing_structure_refinement 'WinCSD [6]'
_diffrn_ambient_temperature 295
_diffrn_detector 'imaging plate'
_diffrn_detector_type 'Huber Guinier G670'
_diffrn_measurement_device_type 'Huber Guinier G670'
_diffrn_radiation_monochromator 'Ge 111'
_diffrn_radiation_type 'Cu K\a~1~'
_diffrn_radiation_wavelength 1.54056
_diffrn_source 'sealed X-ray tube'
_diffrn_source_current 30
_diffrn_source_size '8mm x 0.4mm fine focus'
_diffrn_source_target Cu
_diffrn_source_type 'Bruker K760'
_diffrn_source_voltage 40
_exptl_absorpt_coefficient_mu 214.632
_exptl_crystal_density_diffrn 11.204
_exptl_crystal_F_000 706.2
_pd_calib_2theta_offset 0.0
_pd_char_colour grey
_pd_instr_location
;
Lab B2.2.14, Guinier-test
;
_pd_meas_2theta_range_inc 0.005
_pd_meas_2theta_range_max 100.3
_pd_meas_2theta_range_min 21
_pd_meas_info_author_name SH
_pd_meas_number_of_points 15861
_pd_meas_scan_method fixed
_pd_meas_step_count_time 5400
_pd_proc_2theta_range_inc 0.005
_pd_proc_2theta_range_max 100.3
_pd_proc_2theta_range_min 8
_pd_proc_ls_profile_function Pseudo-Voigt
_pd_proc_ls_prof_R_factor 0.0168
_pd_proc_ls_prof_wR_expected 0.0208
_pd_proc_ls_prof_wR_factor 0.0291
_refine_diff_density_max 2.26475
_refine_diff_density_min -1.83993
_refine_ls_goodness_of_fit_all 1.01
_refine_ls_number_parameters 22
_refine_ls_R_I_factor 0.0286
_refine_ls_shift/su_max 0.02
_refine_ls_weighting_details 1/[Y~i~+\s(Y~i~)]
_refine_ls_weighting_scheme unit
_cod_data_source_file suppl_ncrs-2017-0179_suppl.cif
_cod_data_source_block 2
_cod_original_cell_volume 242.29(3)
_cod_database_code 8106054

loop_
_space_group_symop_operation_xyz
' x, y, z'
'-y, x, z'
'-x, -y, z'
' y, -x, z'
' 1/2-x, 1/2+y, z'
' 1/2+y, 1/2+x, z'
' 1/2+x, 1/2-y, z'
' 1/2-y, 1/2-x, z'
'-x, -y, -z'
' y, -x, -z'
' x, y, -z'
'-y, x, -z'
' 1/2+x, 1/2-y, -z'
' 1/2-y, 1/2-x, -z'
' 1/2-x, 1/2+y, -z'
' 1/2+y, 1/2+x, -z'

loop_
_atom_site_aniso_label
_atom_site_aniso_B_11
_atom_site_aniso_B_22
_atom_site_aniso_B_33
_atom_site_aniso_B_12
_atom_site_aniso_B_13
_atom_site_aniso_B_23
Pd1 1.8(2) 1.8(2) 1.7(4) 0.4(2) 0 0
Pd2 2.1(2) 2.1(2) 0.4(3) 0 0 0
Pd3 1.6(2) 1.6(2) 2.0(3) 0.7(2) 0 0
Ga1 1.4(2) 1.4(2) 1.8(4) -0.4(3) 0 0
Sb1 1.4(2) 1.4(2) 1.8(4) -0.4(3) 0 0

loop_
_atom_site_label
_atom_site_type_symbol
_atom_site_fract_x
_atom_site_fract_y
_atom_site_fract_z
_atom_site_thermal_displace_type
_atom_site_B_iso_or_equiv
_atom_site_site_symmetry_multiplicity
_atom_site_occupancy
Pd1 Pd 0.2345(6) 0.7345(6) 0 Bani 1.7(2) 4 1.0
Pd2 Pd 0 0 0.252(1) Bani 1.53(13) 4 1.0
Pd3 Pd 0.3024(7) 0.8024(7) 0.5 Bani 1.74(13) 4 1.0
Ga1 Ga 0.5 0 0.241(1) Bani 1.5(2) 4 0.62(3)
Sb1 Sb 0.5 0 0.241(1) Bani 1.5(2) 4 0.38(3)

loop_
_atom_type_symbol
_atom_type_description
_atom_type_scat_dispersion_real
_atom_type_scat_dispersion_imag
_atom_type_scat_source
Pd Pd 0.141 3.938 'International Tables Vol IV Table 2.3.1'
Ga Ga -1.281 0.778 'International Tables Vol IV Table 2.3.1'
Sb Sb -0.021 5.902 'International Tables Vol IV Table 2.3.1'

loop_
_geom_angle_atom_site_label_1
_geom_angle_atom_site_label_2
_geom_angle_atom_site_label_3
_geom_angle
_geom_angle_site_symmetry_1
_geom_angle_site_symmetry_2
_geom_angle_site_symmetry_3
_geom_angle_publ_flag
Ga1 Pd1 Ga1 93.11(2) 2_555 . 10_565 yes
Ga1 Pd1 Pd1 120.95(2) 2_555 . 2_665 yes
Ga1 Pd1 Pd1 62.96(14) 2_555 . 4_465 yes
Ga1 Pd1 Pd1 62.96(14) 2_555 . 2_655 yes
Ga1 Pd1 Pd1 120.95(2) 2_555 . 4_565 yes
Ga1 Pd1 Pd2 60.44(2) 2_555 . 1_565 yes
Ga1 Pd1 Pd2 60.44(2) 2_555 . 5_555 yes
Ga1 Pd1 Pd2 123.51(2) 2_555 . 9_565 yes
Ga1 Pd1 Pd2 123.51(2) 2_555 . 13_555 yes
Ga1 Pd1 Ga1 90.42(2) 2_555 . 1_565 yes
Ga1 Pd1 Ga1 176.47(2) 2_555 . 9_665 yes
Ga1 Pd1 Pd1 46.65(13) 2_555 . 3_565 yes
Ga1 Pd1 Pd1 120.95(2) 10_565 . 2_665 yes
Ga1 Pd1 Pd1 62.96(14) 10_565 . 4_465 yes
Ga1 Pd1 Pd1 62.96(14) 10_565 . 2_655 yes
Ga1 Pd1 Pd1 120.95(2) 10_565 . 4_565 yes
Ga1 Pd1 Pd2 123.51(2) 10_565 . 1_565 yes
Ga1 Pd1 Pd2 123.51(2) 10_565 . 5_555 yes
Ga1 Pd1 Pd2 60.44(2) 10_565 . 9_565 yes
Ga1 Pd1 Pd2 60.44(2) 10_565 . 13_555 yes
Ga1 Pd1 Ga1 176.47(2) 10_565 . 1_565 yes
Ga1 Pd1 Ga1 90.42(2) 10_565 . 9_665 yes
Ga1 Pd1 Pd1 46.65(13) 10_565 . 3_565 yes
Pd1 Pd1 Pd1 90.00(11) 2_665 . 4_465 yes
Pd1 Pd1 Pd1 172.95(13) 2_665 . 2_655 yes
Pd1 Pd1 Pd1 82.95(10) 2_665 . 4_565 yes
Pd1 Pd1 Pd2 60.56(12) 2_665 . 1_565 yes
Pd1 Pd1 Pd2 115.31(14) 2_665 . 5_555 yes
Pd1 Pd1 Pd2 60.56(12) 2_665 . 9_565 yes
Pd1 Pd1 Pd2 115.31(14) 2_665 . 13_555 yes
Pd1 Pd1 Ga1 56.84(14) 2_665 . 1_565 yes
Pd1 Pd1 Ga1 56.84(14) 2_665 . 9_665 yes
Pd1 Pd1 Pd1 138.53(11) 2_665 . 3_565 yes
Pd1 Pd1 Pd1 97.05(11) 4_465 . 2_655 yes
Pd1 Pd1 Pd1 172.95(13) 4_465 . 4_565 yes
Pd1 Pd1 Pd2 60.56(12) 4_465 . 1_565 yes
Pd1 Pd1 Pd2 123.24(14) 4_465 . 5_555 yes
Pd1 Pd1 Pd2 60.56(12) 4_465 . 9_565 yes
Pd1 Pd1 Pd2 123.24(14) 4_465 . 13_555 yes
Pd1 Pd1 Ga1 118.91(15) 4_465 . 1_565 yes
Pd1 Pd1 Ga1 118.91(15) 4_465 . 9_665 yes
Pd1 Pd1 Pd1 48.53(8) 4_465 . 3_565 yes
Pd1 Pd1 Pd1 90.00(11) 2_655 . 4_565 yes
Pd1 Pd1 Pd2 123.24(14) 2_655 . 1_565 yes
Pd1 Pd1 Pd2 60.56(12) 2_655 . 5_555 yes
Pd1 Pd1 Pd2 123.24(14) 2_655 . 9_565 yes
Pd1 Pd1 Pd2 60.56(12) 2_655 . 13_555 yes
Pd1 Pd1 Ga1 118.91(15) 2_655 . 1_565 yes
Pd1 Pd1 Ga1 118.91(15) 2_655 . 9_665 yes
Pd1 Pd1 Pd1 48.53(8) 2_655 . 3_565 yes
Pd1 Pd1 Pd2 115.31(14) 4_565 . 1_565 yes
Pd1 Pd1 Pd2 60.56(12) 4_565 . 5_555 yes
Pd1 Pd1 Pd2 115.31(14) 4_565 . 9_565 yes
Pd1 Pd1 Pd2 60.56(12) 4_565 . 13_555 yes
Pd1 Pd1 Ga1 56.84(14) 4_565 . 1_565 yes
Pd1 Pd1 Ga1 56.84(14) 4_565 . 9_665 yes
Pd1 Pd1 Pd1 138.53(11) 4_565 . 3_565 yes
Pd2 Pd1 Pd2 87.87(15) 1_565 . 5_555 yes
Pd2 Pd1 Pd2 91.92(15) 1_565 . 9_565 yes
Pd2 Pd1 Pd2 175.10(2) 1_565 . 13_555 yes
Pd2 Pd1 Ga1 58.50(2) 1_565 . 1_565 yes
Pd2 Pd1 Ga1 117.40(2) 1_565 . 9_665 yes
Pd2 Pd1 Pd1 92.45(12) 1_565 . 3_565 yes
Pd2 Pd1 Pd2 175.10(2) 5_555 . 9_565 yes
Pd2 Pd1 Pd2 91.92(15) 5_555 . 13_555 yes
Pd2 Pd1 Ga1 58.50(2) 5_555 . 1_565 yes
Pd2 Pd1 Ga1 117.40(2) 5_555 . 9_665 yes
Pd2 Pd1 Pd1 92.45(12) 5_555 . 3_565 yes
Pd2 Pd1 Pd2 87.87(15) 9_565 . 13_555 yes
Pd2 Pd1 Ga1 117.40(2) 9_565 . 1_565 yes
Pd2 Pd1 Ga1 58.50(2) 9_565 . 9_665 yes
Pd2 Pd1 Pd1 92.45(12) 9_565 . 3_565 yes
Pd2 Pd1 Ga1 117.40(2) 13_555 . 1_565 yes
Pd2 Pd1 Ga1 58.50(2) 13_555 . 9_665 yes
Pd2 Pd1 Pd1 92.45(12) 13_555 . 3_565 yes
Ga1 Pd1 Ga1 86.04(2) 1_565 . 9_665 yes
Ga1 Pd1 Pd1 136.88(15) 1_565 . 3_565 yes
Ga1 Pd1 Pd1 136.88(15) 9_665 . 3_565 yes
Ga1 Pd2 Ga1 176.59(3) . . 1_455 yes
Ga1 Pd2 Ga1 89.95(2) . . 2_555 yes
Ga1 Pd2 Ga1 89.95(2) . . 2_545 yes
Ga1 Pd2 Pd1 61.21(2) . . 1_545 yes
Ga1 Pd2 Pd1 57.18(2) . . 2_655 yes
Ga1 Pd2 Pd1 116.03(2) . . 3_565 yes
Ga1 Pd2 Pd1 119.95(2) . . 4_455 yes
Ga1 Pd2 Pd3 55.15(2) . . 1_545 yes
Ga1 Pd2 Pd3 68.54(2) . . 2_655 yes
Ga1 Pd2 Pd3 127.84(2) . . 3_565 yes
Ga1 Pd2 Pd3 114.07(2) . . 4_455 yes
Ga1 Pd2 Ga1 89.95(2) 1_455 . 2_555 yes
Ga1 Pd2 Ga1 89.95(2) 1_455 . 2_545 yes
Ga1 Pd2 Pd1 116.03(2) 1_455 . 1_545 yes
Ga1 Pd2 Pd1 119.95(2) 1_455 . 2_655 yes
Ga1 Pd2 Pd1 61.21(2) 1_455 . 3_565 yes
Ga1 Pd2 Pd1 57.18(2) 1_455 . 4_455 yes
Ga1 Pd2 Pd3 127.84(2) 1_455 . 1_545 yes
Ga1 Pd2 Pd3 114.07(2) 1_455 . 2_655 yes
Ga1 Pd2 Pd3 55.15(2) 1_455 . 3_565 yes
Ga1 Pd2 Pd3 68.54(2) 1_455 . 4_455 yes
Ga1 Pd2 Ga1 176.59(3) 2_555 . 2_545 yes
Ga1 Pd2 Pd1 119.95(2) 2_555 . 1_545 yes
Ga1 Pd2 Pd1 61.21(2) 2_555 . 2_655 yes
Ga1 Pd2 Pd1 57.18(2) 2_555 . 3_565 yes
Ga1 Pd2 Pd1 116.03(2) 2_555 . 4_455 yes
Ga1 Pd2 Pd3 114.07(2) 2_555 . 1_545 yes
Ga1 Pd2 Pd3 55.15(2) 2_555 . 2_655 yes
Ga1 Pd2 Pd3 68.54(2) 2_555 . 3_565 yes
Ga1 Pd2 Pd3 127.84(2) 2_555 . 4_455 yes
Ga1 Pd2 Pd1 57.18(2) 2_545 . 1_545 yes
Ga1 Pd2 Pd1 116.03(2) 2_545 . 2_655 yes
Ga1 Pd2 Pd1 119.95(2) 2_545 . 3_565 yes
Ga1 Pd2 Pd1 61.21(2) 2_545 . 4_455 yes
Ga1 Pd2 Pd3 68.54(2) 2_545 . 1_545 yes
Ga1 Pd2 Pd3 127.84(2) 2_545 . 2_655 yes
Ga1 Pd2 Pd3 114.07(2) 2_545 . 3_565 yes
Ga1 Pd2 Pd3 55.15(2) 2_545 . 4_455 yes
Pd1 Pd2 Pd1 58.88(12) 1_545 . 2_655 yes
Pd1 Pd2 Pd1 88.08(15) 1_545 . 3_565 yes
Pd1 Pd2 Pd1 58.88(12) 1_545 . 4_455 yes
Pd1 Pd2 Pd3 91.90(2) 1_545 . 1_545 yes
Pd1 Pd2 Pd3 129.66(2) 1_545 . 2_655 yes
Pd1 Pd2 Pd3 169.18(2) 1_545 . 3_565 yes
Pd1 Pd2 Pd3 112.16(2) 1_545 . 4_455 yes
Pd1 Pd2 Pd1 58.88(12) 2_655 . 3_565 yes
Pd1 Pd2 Pd1 88.08(15) 2_655 . 4_455 yes
Pd1 Pd2 Pd3 112.16(2) 2_655 . 1_545 yes
Pd1 Pd2 Pd3 91.90(2) 2_655 . 2_655 yes
Pd1 Pd2 Pd3 129.66(2) 2_655 . 3_565 yes
Pd1 Pd2 Pd3 169.18(2) 2_655 . 4_455 yes
Pd1 Pd2 Pd1 58.88(12) 3_565 . 4_455 yes
Pd1 Pd2 Pd3 169.18(2) 3_565 . 1_545 yes
Pd1 Pd2 Pd3 112.16(2) 3_565 . 2_655 yes
Pd1 Pd2 Pd3 91.90(2) 3_565 . 3_565 yes
Pd1 Pd2 Pd3 129.66(2) 3_565 . 4_455 yes
Pd1 Pd2 Pd3 129.66(2) 4_455 . 1_545 yes
Pd1 Pd2 Pd3 169.18(2) 4_455 . 2_655 yes
Pd1 Pd2 Pd3 112.16(2) 4_455 . 3_565 yes
Pd1 Pd2 Pd3 91.90(2) 4_455 . 4_455 yes
Pd3 Pd2 Pd3 60.08(13) 1_545 . 2_655 yes
Pd3 Pd2 Pd3 90.14(2) 1_545 . 3_565 yes
Pd3 Pd2 Pd3 60.08(13) 1_545 . 4_455 yes
Pd3 Pd2 Pd3 60.08(13) 2_655 . 3_565 yes
Pd3 Pd2 Pd3 90.14(2) 2_655 . 4_455 yes
Pd3 Pd2 Pd3 60.08(13) 3_565 . 4_455 yes
Ga1 Pd3 Ga1 106.67(2) 1_565 . 9_666 yes
Ga1 Pd3 Pd2 61.33(2) 1_565 . 1_565 yes
Ga1 Pd3 Pd2 61.33(2) 1_565 . 5_555 yes
Ga1 Pd3 Pd2 130.80(2) 1_565 . 9_566 yes
Ga1 Pd3 Pd2 130.80(2) 1_565 . 13_556 yes
Ga1 Pd3 Pd3 120.00(2) 1_565 . 2_655 yes
Ga1 Pd3 Pd3 70.94(2) 1_565 . 2_665 yes
Ga1 Pd3 Pd3 70.94(2) 1_565 . 4_565 yes
Ga1 Pd3 Pd3 120.00(2) 1_565 . 4_465 yes
Ga1 Pd3 Pd3 53.34(15) 1_565 . 3_675 yes
Ga1 Pd3 Ga1 85.23(2) 1_565 . 2_555 yes
Ga1 Pd3 Ga1 167.92(2) 1_565 . 10_566 yes
Ga1 Pd3 Pd2 130.80(2) 9_666 . 1_565 yes
Ga1 Pd3 Pd2 130.80(2) 9_666 . 5_555 yes
Ga1 Pd3 Pd2 61.33(2) 9_666 . 9_566 yes
Ga1 Pd3 Pd2 61.33(2) 9_666 . 13_556 yes
Ga1 Pd3 Pd3 120.00(2) 9_666 . 2_655 yes
Ga1 Pd3 Pd3 70.94(2) 9_666 . 2_665 yes
Ga1 Pd3 Pd3 70.94(2) 9_666 . 4_565 yes
Ga1 Pd3 Pd3 120.00(2) 9_666 . 4_465 yes
Ga1 Pd3 Pd3 53.34(15) 9_666 . 3_675 yes
Ga1 Pd3 Ga1 167.92(2) 9_666 . 2_555 yes
Ga1 Pd3 Ga1 85.23(2) 9_666 . 10_566 yes
Pd2 Pd3 Pd2 87.71(2) 1_565 . 5_555 yes
Pd2 Pd3 Pd2 89.86(2) 1_565 . 9_566 yes
Pd2 Pd3 Pd2 163.28(2) 1_565 . 13_556 yes
Pd2 Pd3 Pd3 104.90(15) 1_565 . 2_655 yes
Pd2 Pd3 Pd3 59.96(13) 1_565 . 2_665 yes
Pd2 Pd3 Pd3 131.27(2) 1_565 . 4_565 yes
Pd2 Pd3 Pd3 59.96(13) 1_565 . 4_465 yes
Pd2 Pd3 Pd3 98.36(14) 1_565 . 3_675 yes
Pd2 Pd3 Ga1 54.89(15) 1_565 . 2_555 yes
Pd2 Pd3 Ga1 110.88(2) 1_565 . 10_566 yes
Pd2 Pd3 Pd2 163.28(2) 5_555 . 9_566 yes
Pd2 Pd3 Pd2 89.86(2) 5_555 . 13_556 yes
Pd2 Pd3 Pd3 59.96(13) 5_555 . 2_655 yes
Pd2 Pd3 Pd3 131.27(2) 5_555 . 2_665 yes
Pd2 Pd3 Pd3 59.96(13) 5_555 . 4_565 yes
Pd2 Pd3 Pd3 104.90(15) 5_555 . 4_465 yes
Pd2 Pd3 Pd3 98.36(14) 5_555 . 3_675 yes
Pd2 Pd3 Ga1 54.89(15) 5_555 . 2_555 yes
Pd2 Pd3 Ga1 110.88(2) 5_555 . 10_566 yes
Pd2 Pd3 Pd2 87.71(2) 9_566 . 13_556 yes
Pd2 Pd3 Pd3 104.90(15) 9_566 . 2_655 yes
Pd2 Pd3 Pd3 59.96(13) 9_566 . 2_665 yes
Pd2 Pd3 Pd3 131.27(2) 9_566 . 4_565 yes
Pd2 Pd3 Pd3 59.96(13) 9_566 . 4_465 yes
Pd2 Pd3 Pd3 98.36(14) 9_566 . 3_675 yes
Pd2 Pd3 Ga1 110.88(2) 9_566 . 2_555 yes
Pd2 Pd3 Ga1 54.89(15) 9_566 . 10_566 yes
Pd2 Pd3 Pd3 59.96(13) 13_556 . 2_655 yes
Pd2 Pd3 Pd3 131.27(2) 13_556 . 2_665 yes
Pd2 Pd3 Pd3 59.96(13) 13_556 . 4_565 yes
Pd2 Pd3 Pd3 104.90(15) 13_556 . 4_465 yes
Pd2 Pd3 Pd3 98.36(14) 13_556 . 3_675 yes
Pd2 Pd3 Ga1 110.88(2) 13_556 . 2_555 yes
Pd2 Pd3 Ga1 54.89(15) 13_556 . 10_566 yes
Pd3 Pd3 Pd3 156.29(15) 2_655 . 2_665 yes
Pd3 Pd3 Pd3 90.00(12) 2_655 . 4_565 yes
Pd3 Pd3 Pd3 66.29(11) 2_655 . 4_465 yes
Pd3 Pd3 Pd3 146.85(14) 2_655 . 3_675 yes
Pd3 Pd3 Ga1 50.99(13) 2_655 . 2_555 yes
Pd3 Pd3 Ga1 50.99(13) 2_655 . 10_566 yes
Pd3 Pd3 Pd3 113.71(13) 2_665 . 4_565 yes
Pd3 Pd3 Pd3 90.00(12) 2_665 . 4_465 yes
Pd3 Pd3 Pd3 56.85(10) 2_665 . 3_675 yes
Pd3 Pd3 Ga1 114.27(15) 2_665 . 2_555 yes
Pd3 Pd3 Ga1 114.27(15) 2_665 . 10_566 yes
Pd3 Pd3 Pd3 156.29(15) 4_565 . 4_465 yes
Pd3 Pd3 Pd3 56.85(10) 4_565 . 3_675 yes
Pd3 Pd3 Ga1 114.27(15) 4_565 . 2_555 yes
Pd3 Pd3 Ga1 114.27(15) 4_565 . 10_566 yes
Pd3 Pd3 Pd3 146.85(14) 4_465 . 3_675 yes
Pd3 Pd3 Ga1 50.99(13) 4_465 . 2_555 yes
Pd3 Pd3 Ga1 50.99(13) 4_465 . 10_566 yes
Pd3 Pd3 Ga1 138.74(2) 3_675 . 2_555 yes
Pd3 Pd3 Ga1 138.74(2) 3_675 . 10_566 yes
Ga1 Pd3 Ga1 82.71(2) 2_555 . 10_566 yes
Pd3 Ga1 Pd3 73.33(2) 1_545 . 3_665 yes
Pd3 Ga1 Pd1 125.68(2) 1_545 . 2_655 yes
Pd3 Ga1 Pd1 125.68(2) 1_545 . 4_555 yes
Pd3 Ga1 Pd2 63.52(2) 1_545 . . yes
Pd3 Ga1 Pd2 113.46(2) 1_545 . 1_655 yes
Pd3 Ga1 Pd2 113.46(2) 1_545 . 5_555 yes
Pd3 Ga1 Pd2 63.52(2) 1_545 . 5_545 yes
Pd3 Ga1 Pd1 96.45(2) 1_545 . 1_545 yes
Pd3 Ga1 Pd1 169.78(3) 1_545 . 3_665 yes
Pd3 Ga1 Pd3 58.06(14) 1_545 . 2_655 yes
Pd3 Ga1 Pd3 58.06(14) 1_545 . 4_555 yes
Pd3 Ga1 Pd1 125.68(2) 3_665 . 2_655 yes
Pd3 Ga1 Pd1 125.68(2) 3_665 . 4_555 yes
Pd3 Ga1 Pd2 113.46(2) 3_665 . . yes
Pd3 Ga1 Pd2 63.52(2) 3_665 . 1_655 yes
Pd3 Ga1 Pd2 63.52(2) 3_665 . 5_555 yes
Pd3 Ga1 Pd2 113.46(2) 3_665 . 5_545 yes
Pd3 Ga1 Pd1 169.78(3) 3_665 . 1_545 yes
Pd3 Ga1 Pd1 96.45(2) 3_665 . 3_665 yes
Pd3 Ga1 Pd3 58.06(14) 3_665 . 2_655 yes
Pd3 Ga1 Pd3 58.06(14) 3_665 . 4_555 yes
Pd1 Ga1 Pd1 86.70(2) 2_655 . 4_555 yes
Pd1 Ga1 Pd2 62.38(2) 2_655 . . yes
Pd1 Ga1 Pd2 120.45(2) 2_655 . 1_655 yes
Pd1 Ga1 Pd2 62.38(2) 2_655 . 5_555 yes
Pd1 Ga1 Pd2 120.45(2) 2_655 . 5_545 yes
Pd1 Ga1 Pd1 60.20(14) 2_655 . 1_545 yes
Pd1 Ga1 Pd1 60.20(14) 2_655 . 3_665 yes
Pd1 Ga1 Pd3 87.91(2) 2_655 . 2_655 yes
Pd1 Ga1 Pd3 174.61(2) 2_655 . 4_555 yes
Pd1 Ga1 Pd2 120.45(2) 4_555 . . yes
Pd1 Ga1 Pd2 62.38(2) 4_555 . 1_655 yes
Pd1 Ga1 Pd2 120.45(2) 4_555 . 5_555 yes
Pd1 Ga1 Pd2 62.38(2) 4_555 . 5_545 yes
Pd1 Ga1 Pd1 60.20(14) 4_555 . 1_545 yes
Pd1 Ga1 Pd1 60.20(14) 4_555 . 3_665 yes
Pd1 Ga1 Pd3 174.61(2) 4_555 . 2_655 yes
Pd1 Ga1 Pd3 87.91(2) 4_555 . 4_555 yes
Pd2 Ga1 Pd2 176.59(3) . . 1_655 yes
Pd2 Ga1 Pd2 89.95(2) . . 5_555 yes
Pd2 Ga1 Pd2 89.95(2) . . 5_545 yes
Pd2 Ga1 Pd1 60.29(2) . . 1_545 yes
Pd2 Ga1 Pd1 122.43(2) . . 3_665 yes
Pd2 Ga1 Pd3 56.57(15) . . 2_655 yes
Pd2 Ga1 Pd3 120.78(2) . . 4_555 yes
Pd2 Ga1 Pd2 89.95(2) 1_655 . 5_555 yes
Pd2 Ga1 Pd2 89.95(2) 1_655 . 5_545 yes
Pd2 Ga1 Pd1 122.43(2) 1_655 . 1_545 yes
Pd2 Ga1 Pd1 60.29(2) 1_655 . 3_665 yes
Pd2 Ga1 Pd3 120.78(2) 1_655 . 2_655 yes
Pd2 Ga1 Pd3 56.57(15) 1_655 . 4_555 yes
Pd2 Ga1 Pd2 176.59(3) 5_555 . 5_545 yes
Pd2 Ga1 Pd1 122.43(2) 5_555 . 1_545 yes
Pd2 Ga1 Pd1 60.29(2) 5_555 . 3_665 yes
Pd2 Ga1 Pd3 56.57(15) 5_555 . 2_655 yes
Pd2 Ga1 Pd3 120.78(2) 5_555 . 4_555 yes
Pd2 Ga1 Pd1 60.29(2) 5_545 . 1_545 yes
Pd2 Ga1 Pd1 122.43(2) 5_545 . 3_665 yes
Pd2 Ga1 Pd3 120.78(2) 5_545 . 2_655 yes
Pd2 Ga1 Pd3 56.57(15) 5_545 . 4_555 yes
Pd1 Ga1 Pd1 94.00(2) 1_545 . 3_665 yes
Pd1 Ga1 Pd3 116.79(2) 1_545 . 2_655 yes
Pd1 Ga1 Pd3 116.79(2) 1_545 . 4_555 yes
Pd1 Ga1 Pd3 116.79(2) 3_665 . 2_655 yes
Pd1 Ga1 Pd3 116.79(2) 3_665 . 4_555 yes
Pd3 Ga1 Pd3 97.48(2) 2_655 . 4_555 yes

loop_
_geom_bond_atom_site_label_1
_geom_bond_atom_site_label_2
_geom_bond_distance
_geom_bond_site_symmetry_2
_geom_bond_publ_flag
Pd1 Ga1 2.660(7) 2_555 yes
Pd1 Ga1 2.660(7) 10_565 yes
Pd1 Pd1 2.757(4) 2_665 yes
Pd1 Pd1 2.757(4) 4_465 yes
Pd1 Pd1 2.757(4) 2_655 yes
Pd1 Pd1 2.757(4) 4_565 yes
Pd1 Pd2 2.804(6) 1_565 yes
Pd1 Pd2 2.804(6) 5_555 yes
Pd1 Pd2 2.804(6) 9_565 yes
Pd1 Pd2 2.804(6) 13_555 yes
Pd1 Ga1 2.830(7) 1_565 yes
Pd1 Ga1 2.830(7) 9_665 yes
Pd1 Pd1 3.652(4) 3_565 yes
Pd2 Ga1 2.7530(4) . yes
Pd2 Ga1 2.7530(4) 1_455 yes
Pd2 Ga1 2.7530(4) 2_555 yes
Pd2 Ga1 2.7530(4) 2_545 yes
Pd2 Pd3 2.808(6) 1_545 yes
Pd2 Pd3 2.808(6) 2_655 yes
Pd2 Pd3 2.808(6) 3_565 yes
Pd2 Pd3 2.808(6) 4_455 yes
Pd3 Ga1 2.575(8) 1_565 yes
Pd3 Ga1 2.575(8) 9_666 yes
Pd3 Pd3 2.812(5) 2_655 yes
Pd3 Pd3 2.812(5) 2_665 yes
Pd3 Pd3 2.812(5) 4_565 yes
Pd3 Pd3 2.812(5) 4_465 yes
Pd3 Pd3 3.075(5) 3_675 yes
Pd3 Ga1 3.132(7) 2_555 yes
Pd3 Ga1 3.132(7) 10_566 yes
